data_4109022
loop_
_publ_author_name
'Joan Vignolle'
'Heinz Gornitzka'
'Laurent Maron'
'Wolfgang W. Schoeller'
'Didier Bourissou'
'Guy Bertrand'

_publ_section_title
;
 Transient Palladadiphosphanylcarbenes: Singlet Carbenes with an "Inverse"
 Electronic Configuration (p\p2 instead of \s2) and Unusual Transannular
 Metal-Carbene Interactions (\pC\\rightarrowPd Donation and
 \sPd\\rightarrowC Back-donation)
;
_journal_name_full 'Journal of the American Chemical Society'
_journal_page_first 978
_journal_page_last 985
_journal_paper_doi 10.1021/ja066738j
_journal_volume 129
_journal_year 2007
_chemical_formula_sum 'C65 H92 B Cl4 N3 P2 Pd'
_chemical_formula_weight 1236.37
_chemical_name_systematic
; 
 ? 
;
_space_group_IT_number 33
_symmetry_cell_setting orthorhombic
_symmetry_space_group_name_Hall 'P 2c -2n'
_symmetry_space_group_name_H-M 'P n a 21'
_atom_sites_solution_hydrogens geom
_atom_sites_solution_primary direct
_atom_sites_solution_secondary difmap
_audit_creation_method SHELXL-97
_cell_angle_alpha 90.00
_cell_angle_beta 90.00
_cell_angle_gamma 90.00
_cell_formula_units_Z 4
_cell_length_a 36.164(4)
_cell_length_b 12.5747(14)
_cell_length_c 13.9696(15)
_cell_measurement_reflns_used 5179
_cell_measurement_temperature 193(2)
_cell_measurement_theta_max 25.808
_cell_measurement_theta_min 2.250
_cell_volume 6352.7(12)
_computing_cell_refinement 'Bruker SMART'
_computing_data_collection 'Bruker SMART'
_computing_data_reduction 'Bruker SHELXTL'
_computing_molecular_graphics 'Bruker SHELXTL'
_computing_publication_material 'Bruker SHELXTL'
_computing_structure_refinement 'SHELXL-97 (Sheldrick, 1997)'
_computing_structure_solution 'SHELXS-97 (Sheldrick, 1990)'
_diffrn_ambient_temperature 193(2)
_diffrn_measured_fraction_theta_full 0.988
_diffrn_measured_fraction_theta_max 0.988
_diffrn_measurement_device_type 'Bruker CCD detector'
_diffrn_measurement_method 'phi and omega scans'
_diffrn_radiation_monochromator graphite
_diffrn_radiation_source 'fine-focus sealed tube'
_diffrn_radiation_type MoK\a
_diffrn_radiation_wavelength 0.71073
_diffrn_reflns_av_R_equivalents 0.0658
_diffrn_reflns_av_sigmaI/netI 0.0705
_diffrn_reflns_limit_h_max 41
_diffrn_reflns_limit_h_min -41
_diffrn_reflns_limit_k_max 13
_diffrn_reflns_limit_k_min -14
_diffrn_reflns_limit_l_max 13
_diffrn_reflns_limit_l_min -15
_diffrn_reflns_number 28987
_diffrn_reflns_theta_full 23.81
_diffrn_reflns_theta_max 23.81
_diffrn_reflns_theta_min 5.11
_exptl_absorpt_coefficient_mu 0.552
_exptl_absorpt_correction_T_max 1.000000
_exptl_absorpt_correction_T_min 0.599813
_exptl_absorpt_correction_type semi-empirical
_exptl_absorpt_process_details 'SADABS (Bruker-AXS)'
_exptl_crystal_colour yellow
_exptl_crystal_density_diffrn 1.293
_exptl_crystal_description block
_exptl_crystal_F_000 2608
_exptl_crystal_size_max 0.3
_exptl_crystal_size_mid 0.3
_exptl_crystal_size_min 0.4
_refine_diff_density_max 0.631
_refine_diff_density_min -0.713
_refine_diff_density_rms 0.059
_refine_ls_abs_structure_details 'Flack H D (1983), Acta Cryst. A39, 876-881'
_refine_ls_abs_structure_Flack -0.07(3)
_refine_ls_extinction_method none
_refine_ls_goodness_of_fit_ref 1.073
_refine_ls_hydrogen_treatment mixed
_refine_ls_matrix_type full
_refine_ls_number_parameters 729
_refine_ls_number_reflns 8692
_refine_ls_number_restraints 105
_refine_ls_restrained_S_all 1.069
_refine_ls_R_factor_all 0.0622
_refine_ls_R_factor_gt 0.0516
_refine_ls_shift/su_max 0.001
_refine_ls_shift/su_mean 0.000
_refine_ls_structure_factor_coef Fsqd
_refine_ls_weighting_details 'calc w=1/[\s^2^(Fo^2^)+(0.0266P)^2^+7.2255P] where P=(Fo^2^+2Fc^2^)/3'
_refine_ls_weighting_scheme calc
_refine_ls_wR_factor_gt 0.1024
_refine_ls_wR_factor_ref 0.1062
_reflns_number_gt 7537
_reflns_number_total 8692
_reflns_threshold_expression >2sigma(I)
_cod_data_source_file ja066738jsi20061108_072325.cif
_cod_data_source_block 7b
_cod_original_cell_volume 6352.6(12)
_cod_database_code 4109022

loop_
_symmetry_equiv_pos_as_xyz
'x, y, z'
'-x, -y, z+1/2'
'x+1/2, -y+1/2, z'
'-x+1/2, y+1/2, z+1/2'

loop_
_atom_site_label
_atom_site_type_symbol
_atom_site_fract_x
_atom_site_fract_y
_atom_site_fract_z
_atom_site_U_iso_or_equiv
_atom_site_adp_type
_atom_site_occupancy
_atom_site_symmetry_multiplicity
_atom_site_calc_flag
_atom_site_refinement_flags
_atom_site_disorder_assembly
_atom_site_disorder_group
Pd1 Pd 0.102243(10) 0.84624(3) 0.28417(4) 0.03093(12) Uani 1 1 d . . .
C1 C 0.16137(14) 0.9668(4) 0.1878(4) 0.0274(13) Uani 1 1 d . . .
P1 P 0.12315(3) 1.01536(11) 0.25366(10) 0.0244(3) Uani 1 1 d . B .
N1 N 0.09795(11) 1.0985(4) 0.1814(3) 0.0265(10) Uani 1 1 d . . .
C2 C 0.08322(16) 1.0438(5) 0.0954(4) 0.0315(14) Uani 1 1 d . B .
H2 H 0.0994 0.9798 0.0873 0.038 Uiso 1 1 calc R . .
C3 C 0.0447(2) 0.9999(8) 0.1036(6) 0.083(3) Uani 1 1 d . . .
H3A H 0.0269 1.0594 0.1101 0.100 Uiso 1 1 calc R B .
H3B H 0.0428 0.9553 0.1617 0.100 Uiso 1 1 calc R . .
C4 C 0.0345(3) 0.9332(9) 0.0156(7) 0.090(3) Uani 1 1 d . B .
H4A H 0.0499 0.8681 0.0150 0.108 Uiso 1 1 calc R . .
H4B H 0.0083 0.9110 0.0208 0.108 Uiso 1 1 calc R . .
C5 C 0.0398(2) 0.9910(6) -0.0766(6) 0.062(2) Uani 1 1 d . . .
H5A H 0.0352 0.9422 -0.1309 0.075 Uiso 1 1 calc R B .
H5B H 0.0219 1.0505 -0.0810 0.075 Uiso 1 1 calc R . .
C6 C 0.0780(3) 1.0330(7) -0.0822(5) 0.069(2) Uani 1 1 d . B .
H6A H 0.0809 1.0742 -0.1421 0.083 Uiso 1 1 calc R . .
H6B H 0.0956 0.9728 -0.0842 0.083 Uiso 1 1 calc R . .
C7 C 0.0872(3) 1.1042(7) 0.0032(6) 0.074(3) Uani 1 1 d . . .
H7A H 0.1129 1.1308 -0.0029 0.089 Uiso 1 1 calc R B .
H7B H 0.0704 1.1664 0.0038 0.089 Uiso 1 1 calc R . .
C8 C 0.08066(15) 1.1961(4) 0.2216(4) 0.0289(13) Uani 1 1 d . B .
H8 H 0.0950 1.2133 0.2808 0.035 Uiso 1 1 calc R . .
C9 C 0.04079(19) 1.1878(5) 0.2530(6) 0.061(2) Uani 1 1 d . . .
H9A H 0.0377 1.1256 0.2956 0.073 Uiso 1 1 calc R B .
H9B H 0.0247 1.1778 0.1964 0.073 Uiso 1 1 calc R . .
C10 C 0.0296(2) 1.2905(6) 0.3066(6) 0.074(3) Uani 1 1 d . B .
H10A H 0.0034 1.2852 0.3270 0.089 Uiso 1 1 calc R . .
H10B H 0.0450 1.2985 0.3647 0.089 Uiso 1 1 calc R . .
C11 C 0.03441(19) 1.3865(6) 0.2435(6) 0.060(2) Uani 1 1 d . . .
H11A H 0.0175 1.3814 0.1879 0.072 Uiso 1 1 calc R B .
H11B H 0.0280 1.4516 0.2798 0.072 Uiso 1 1 calc R . .
C12 C 0.0735(2) 1.3937(5) 0.2092(7) 0.063(2) Uani 1 1 d . B .
H12A H 0.0901 1.4055 0.2646 0.076 Uiso 1 1 calc R . .
H12B H 0.0760 1.4553 0.1655 0.076 Uiso 1 1 calc R . .
C13 C 0.0853(2) 1.2911(5) 0.1562(6) 0.057(2) Uani 1 1 d . . .
H13A H 0.0699 1.2816 0.0982 0.068 Uiso 1 1 calc R B .
H13B H 0.1115 1.2970 0.1360 0.068 Uiso 1 1 calc R . .
N2 N 0.13538(12) 1.0893(4) 0.3491(3) 0.0295(11) Uani 1 1 d . . .
C14 C 0.12244(18) 1.0531(5) 0.4447(4) 0.0411(16) Uani 1 1 d . B .
H14 H 0.1090 0.9857 0.4298 0.049 Uiso 1 1 calc R . .
C15 C 0.15135(19) 1.0181(5) 0.5127(5) 0.0448(16) Uani 1 1 d . . .
H15A H 0.1658 1.0806 0.5342 0.054 Uiso 1 1 calc R B .
H15B H 0.1685 0.9686 0.4800 0.054 Uiso 1 1 calc R . .
C16 C 0.1342(2) 0.9623(5) 0.6006(5) 0.0507(18) Uani 1 1 d . B .
H16A H 0.1227 0.8946 0.5801 0.061 Uiso 1 1 calc R . .
H16B H 0.1540 0.9452 0.6471 0.061 Uiso 1 1 calc R . .
C17 C 0.1058(3) 1.0300(6) 0.6481(5) 0.070(3) Uani 1 1 d . . .
H17A H 0.1181 1.0922 0.6777 0.084 Uiso 1 1 calc R B .
H17B H 0.0938 0.9887 0.6998 0.084 Uiso 1 1 calc R . .
C18 C 0.0770(2) 1.0679(7) 0.5798(5) 0.061(2) Uani 1 1 d . B .
H18A H 0.0607 1.1192 0.6131 0.073 Uiso 1 1 calc R . .
H18B H 0.0616 1.0067 0.5599 0.073 Uiso 1 1 calc R . .
C19 C 0.0930(2) 1.1213(6) 0.4899(6) 0.063(2) Uani 1 1 d . . .
H19A H 0.0729 1.1339 0.4431 0.076 Uiso 1 1 calc R B .
H19B H 0.1038 1.1911 0.5075 0.076 Uiso 1 1 calc R . .
C20 C 0.16308(15) 1.1757(4) 0.3375(4) 0.0298(13) Uani 1 1 d . B .
H20 H 0.1616 1.1982 0.2689 0.036 Uiso 1 1 calc R . .
C21 C 0.20338(15) 1.1396(5) 0.3537(5) 0.0357(14) Uani 1 1 d . . .
H21A H 0.2070 1.1217 0.4221 0.043 Uiso 1 1 calc R B .
H21B H 0.2083 1.0749 0.3155 0.043 Uiso 1 1 calc R . .
C22 C 0.23070(17) 1.2274(5) 0.3247(5) 0.0488(18) Uani 1 1 d . B .
H22A H 0.2563 1.2032 0.3369 0.059 Uiso 1 1 calc R . .
H22B H 0.2282 1.2424 0.2555 0.059 Uiso 1 1 calc R . .
C23 C 0.22305(18) 1.3287(5) 0.3819(5) 0.0462(17) Uani 1 1 d . . .
H23A H 0.2280 1.3154 0.4506 0.055 Uiso 1 1 calc R B .
H23B H 0.2399 1.3859 0.3601 0.055 Uiso 1 1 calc R . .
C24 C 0.1832(2) 1.3641(5) 0.3692(5) 0.0498(19) Uani 1 1 d . B .
H24A H 0.1791 1.3851 0.3018 0.060 Uiso 1 1 calc R . .
H24B H 0.1785 1.4270 0.4100 0.060 Uiso 1 1 calc R . .
C25 C 0.15605(17) 1.2749(5) 0.3961(5) 0.0377(15) Uani 1 1 d . . .
H25A H 0.1587 1.2580 0.4650 0.045 Uiso 1 1 calc R B .
H25B H 0.1304 1.2996 0.3851 0.045 Uiso 1 1 calc R . .
P2 P 0.15575(4) 0.82700(11) 0.19873(11) 0.0269(3) Uani 1 1 d DU A .
C26 C 0.19428(15) 0.7584(4) 0.2578(4) 0.0366(16) Uani 1 1 d D . .
H26 H 0.2153 0.7538 0.2115 0.044 Uiso 1 1 calc R B .
C27 C 0.18315(16) 0.6444(4) 0.2868(8) 0.0502(15) Uani 1 1 d D B .
H27A H 0.2041 0.6095 0.3184 0.075 Uiso 1 1 calc R . .
H27B H 0.1762 0.6040 0.2295 0.075 Uiso 1 1 calc R . .
H27C H 0.1621 0.6473 0.3309 0.075 Uiso 1 1 calc R . .
C28 C 0.20743(18) 0.8179(5) 0.3458(5) 0.0432(17) Uani 1 1 d D B .
H28A H 0.1876 0.8198 0.3935 0.065 Uiso 1 1 calc R . .
H28B H 0.2142 0.8907 0.3280 0.065 Uiso 1 1 calc R . .
H28C H 0.2290 0.7816 0.3728 0.065 Uiso 1 1 calc R . .
C29 C 0.1562(5) 0.7500(16) 0.0844(13) 0.044(5) Uani 0.59(2) 1 d PDU A 1
H29 H 0.1719 0.6851 0.0923 0.053 Uiso 0.59(2) 1 calc PR A 1
C30 C 0.1706(6) 0.8161(17) -0.0004(10) 0.077(6) Uani 0.59(2) 1 d PDU A 1
H30A H 0.1713 0.7717 -0.0580 0.116 Uiso 0.59(2) 1 calc PR A 1
H30B H 0.1956 0.8419 0.0140 0.116 Uiso 0.59(2) 1 calc PR A 1
H30C H 0.1542 0.8769 -0.0112 0.116 Uiso 0.59(2) 1 calc PR A 1
C31 C 0.1169(5) 0.717(2) 0.060(2) 0.068(8) Uani 0.59(2) 1 d PDU A 1
H31A H 0.1010 0.7802 0.0594 0.102 Uiso 0.59(2) 1 calc PR A 1
H31B H 0.1079 0.6670 0.1086 0.102 Uiso 0.59(2) 1 calc PR A 1
H31C H 0.1165 0.6831 -0.0028 0.102 Uiso 0.59(2) 1 calc PR A 1
C29' C 0.1493(7) 0.775(3) 0.076(2) 0.055(8) Uani 0.41(2) 1 d PDU A 2
H29' H 0.1379 0.8356 0.0403 0.066 Uiso 0.41(2) 1 calc PR A 2
C30' C 0.1850(6) 0.7511(19) 0.0216(14) 0.058(6) Uani 0.41(2) 1 d PDU A 2
H30D H 0.1946 0.6817 0.0415 0.087 Uiso 0.41(2) 1 calc PR A 2
H30E H 0.2034 0.8062 0.0357 0.087 Uiso 0.41(2) 1 calc PR A 2
H30F H 0.1799 0.7501 -0.0472 0.087 Uiso 0.41(2) 1 calc PR A 2
C31' C 0.1215(9) 0.686(3) 0.067(3) 0.062(9) Uani 0.41(2) 1 d PDU A 2
H31D H 0.1222 0.6570 0.0021 0.093 Uiso 0.41(2) 1 calc PR A 2
H31E H 0.0967 0.7132 0.0807 0.093 Uiso 0.41(2) 1 calc PR A 2
H31F H 0.1275 0.6296 0.1132 0.093 Uiso 0.41(2) 1 calc PR A 2
C32 C 0.07866(18) 0.6878(6) 0.3153(6) 0.058(2) Uani 1 1 d DU B .
H32A H 0.0985 0.6967 0.3593 0.070 Uiso 0.518(17) 1 calc PR B 1
H32B H 0.0778 0.6267 0.2754 0.070 Uiso 0.518(17) 1 calc PR B 1
H32C H 0.0762 0.7032 0.2490 0.070 Uiso 0.482(17) 1 calc PR B 2
H32D H 0.0900 0.6234 0.3352 0.070 Uiso 0.482(17) 1 calc PR B 2
C33 C 0.0517(3) 0.7624(10) 0.3094(9) 0.046(4) Uani 0.518(17) 1 d PDU B 1
H33 H 0.0326 0.7496 0.2643 0.055 Uiso 0.518(17) 1 calc PR B 1
C34 C 0.04905(16) 0.8537(6) 0.3613(5) 0.0488(17) Uani 1 1 d DU B .
H34A H 0.0674 0.8705 0.4075 0.059 Uiso 0.518(17) 1 calc PR B 1
H34B H 0.0288 0.9006 0.3513 0.059 Uiso 0.518(17) 1 calc PR B 1
H34C H 0.0451 0.8775 0.2976 0.059 Uiso 0.482(17) 1 calc PR B 2
H34D H 0.0413 0.8963 0.4137 0.059 Uiso 0.482(17) 1 calc PR B 2
C33' C 0.0666(4) 0.7544(10) 0.3781(11) 0.054(5) Uani 0.482(17) 1 d PDU B 2
H33' H 0.0699 0.7348 0.4433 0.065 Uiso 0.482(17) 1 calc PR B 2
N3 N 0.18952(11) 1.0234(3) 0.1380(3) 0.0245(10) Uani 1 1 d . B .
C35 C 0.18312(15) 1.1183(4) 0.0968(4) 0.0294(13) Uani 1 1 d . . .
H35 H 0.1589 1.1471 0.1001 0.035 Uiso 1 1 calc R B .
C36 C 0.20979(17) 1.1754(5) 0.0503(4) 0.0374(15) Uani 1 1 d . B .
H36 H 0.2042 1.2429 0.0234 0.045 Uiso 1 1 calc R . .
C37 C 0.24493(16) 1.1337(5) 0.0431(5) 0.0383(16) Uani 1 1 d . . .
H37 H 0.2638 1.1705 0.0092 0.046 Uiso 1 1 calc R B .
C38 C 0.25211(16) 1.0376(5) 0.0860(5) 0.0386(15) Uani 1 1 d . B .
H38 H 0.2764 1.0086 0.0838 0.046 Uiso 1 1 calc R . .
C39 C 0.22450(14) 0.9834(5) 0.1320(4) 0.0315(14) Uani 1 1 d . . .
H39 H 0.2298 0.9165 0.1603 0.038 Uiso 1 1 calc R B .
B1 B 0.34800(16) 0.9032(5) 0.3039(4) 0.0267(16) Uani 1 1 d . . .
C40 C 0.34285(15) 0.9984(5) 0.2247(4) 0.0310(14) Uani 1 1 d . . .
C41 C 0.32941(15) 1.0990(4) 0.2450(5) 0.0361(15) Uani 1 1 d . . .
H41 H 0.3205 1.1129 0.3077 0.043 Uiso 1 1 calc R . .
C42 C 0.32826(19) 1.1809(5) 0.1777(6) 0.0528(19) Uani 1 1 d . . .
H42 H 0.3189 1.2489 0.1949 0.063 Uiso 1 1 calc R . .
C43 C 0.3409(2) 1.1626(6) 0.0854(6) 0.057(2) Uani 1 1 d . . .
H43 H 0.3401 1.2174 0.0387 0.068 Uiso 1 1 calc R . .
C44 C 0.35441(18) 1.0650(6) 0.0629(5) 0.0442(17) Uani 1 1 d . . .
H44 H 0.3630 1.0517 -0.0003 0.053 Uiso 1 1 calc R . .
C45 C 0.35587(16) 0.9843(5) 0.1305(4) 0.0393(15) Uani 1 1 d . . .
H45 H 0.3660 0.9175 0.1128 0.047 Uiso 1 1 calc R . .
C46 C 0.39295(14) 0.8887(4) 0.3188(4) 0.0265(13) Uani 1 1 d . . .
C47 C 0.41310(17) 0.9723(5) 0.3582(5) 0.0382(15) Uani 1 1 d . . .
H47 H 0.4004 1.0363 0.3735 0.046 Uiso 1 1 calc R . .
C48 C 0.45052(17) 0.9666(6) 0.3761(5) 0.0453(17) Uani 1 1 d . . .
H48 H 0.4630 1.0253 0.4042 0.054 Uiso 1 1 calc R . .
C49 C 0.46961(17) 0.8760(6) 0.3531(5) 0.0490(18) Uani 1 1 d . . .
H49 H 0.4954 0.8710 0.3654 0.059 Uiso 1 1 calc R . .
C50 C 0.45085(16) 0.7918(5) 0.3118(5) 0.048(2) Uani 1 1 d . . .
H50 H 0.4638 0.7287 0.2952 0.057 Uiso 1 1 calc R . .
C51 C 0.41356(15) 0.7994(4) 0.2948(6) 0.0417(16) Uani 1 1 d . . .
H51 H 0.4013 0.7411 0.2654 0.050 Uiso 1 1 calc R . .
C52 C 0.32788(13) 0.7904(4) 0.2692(4) 0.0257(13) Uani 1 1 d . . .
C53 C 0.33142(16) 0.7011(5) 0.3270(5) 0.0381(15) Uani 1 1 d . . .
H53 H 0.3470 0.7052 0.3817 0.046 Uiso 1 1 calc R . .
C54 C 0.31306(17) 0.6055(5) 0.3082(5) 0.0460(19) Uani 1 1 d . . .
H54 H 0.3161 0.5467 0.3502 0.055 Uiso 1 1 calc R . .
C55 C 0.29070(17) 0.5967(6) 0.2294(5) 0.0430(17) Uani 1 1 d . . .
H55 H 0.2781 0.5320 0.2161 0.052 Uiso 1 1 calc R . .
C56 C 0.28670(15) 0.6843(5) 0.1688(5) 0.0394(16) Uani 1 1 d . . .
H56 H 0.2713 0.6797 0.1138 0.047 Uiso 1 1 calc R . .
C57 C 0.30534(15) 0.7783(5) 0.1895(4) 0.0321(14) Uani 1 1 d . . .
H57 H 0.3025 0.8369 0.1471 0.038 Uiso 1 1 calc R . .
C58 C 0.32802(15) 0.9304(4) 0.4069(4) 0.0251(12) Uani 1 1 d . . .
C59 C 0.29025(16) 0.9558(5) 0.4121(5) 0.0357(15) Uani 1 1 d . . .
H59 H 0.2768 0.9633 0.3540 0.043 Uiso 1 1 calc R . .
C60 C 0.27171(16) 0.9703(5) 0.4974(5) 0.0403(16) Uani 1 1 d . . .
H60 H 0.2460 0.9861 0.4971 0.048 Uiso 1 1 calc R . .
C61 C 0.29038(17) 0.9620(5) 0.5827(5) 0.0399(15) Uani 1 1 d . . .
H61 H 0.2779 0.9732 0.6417 0.048 Uiso 1 1 calc R . .
C62 C 0.32747(17) 0.9370(5) 0.5815(5) 0.0406(16) Uani 1 1 d . . .
H62 H 0.3405 0.9297 0.6402 0.049 Uiso 1 1 calc R . .
C63 C 0.34575(15) 0.9226(4) 0.4963(4) 0.0305(14) Uani 1 1 d . . .
H63 H 0.3714 0.9068 0.4977 0.037 Uiso 1 1 calc R . .
C64 C 0.4276(2) 0.1870(6) 0.2098(6) 0.066(2) Uani 1 1 d . . .
H64A H 0.4047 0.1542 0.1847 0.079 Uiso 1 1 calc R . .
H64B H 0.4442 0.1292 0.2315 0.079 Uiso 1 1 calc R . .
Cl1 Cl 0.41683(8) 0.26752(18) 0.3056(2) 0.1023(9) Uani 1 1 d . . .
Cl2 Cl 0.44915(7) 0.2584(3) 0.1190(2) 0.1041(10) Uani 1 1 d . . .
C65 C 0.4638(3) 0.9162(9) 0.0971(7) 0.096(3) Uani 1 1 d . . .
H65A H 0.4436 0.8666 0.1139 0.116 Uiso 1 1 calc R . .
H65B H 0.4674 0.9645 0.1523 0.116 Uiso 1 1 calc R . .
Cl3 Cl 0.50382(9) 0.8431(3) 0.0817(2) 0.1149(10) Uani 1 1 d . . .
Cl4 Cl 0.45048(10) 0.9878(3) 0.0045(3) 0.1597(18) Uani 1 1 d . . .

loop_
_atom_site_aniso_label
_atom_site_aniso_U_11
_atom_site_aniso_U_22
_atom_site_aniso_U_33
_atom_site_aniso_U_23
_atom_site_aniso_U_13
_atom_site_aniso_U_12
Pd1 0.02351(18) 0.0379(2) 0.0314(2) 0.0019(3) 0.0027(3) -0.00550(19)
C1 0.022(3) 0.034(3) 0.027(3) 0.003(3) -0.001(2) 0.007(2)
P1 0.0191(7) 0.0308(8) 0.0232(9) 0.0040(6) 0.0010(6) 0.0027(6)
N1 0.021(2) 0.033(3) 0.026(3) -0.001(2) -0.005(2) 0.006(2)
C2 0.031(3) 0.028(3) 0.035(4) 0.003(3) -0.007(3) 0.000(3)
C3 0.051(5) 0.142(9) 0.057(6) -0.007(5) -0.004(4) -0.053(5)
C4 0.071(6) 0.128(8) 0.071(7) -0.011(6) -0.020(5) -0.054(6)
C5 0.068(5) 0.063(5) 0.056(5) -0.025(4) -0.028(4) 0.022(4)
C6 0.086(6) 0.085(6) 0.037(5) -0.007(4) -0.007(4) -0.021(5)
C7 0.107(7) 0.075(6) 0.041(5) -0.007(4) -0.013(5) -0.040(5)
C8 0.024(3) 0.034(3) 0.028(3) -0.002(2) -0.009(3) 0.004(2)
C9 0.053(4) 0.044(4) 0.086(7) 0.018(4) 0.027(4) 0.016(3)
C10 0.071(5) 0.075(6) 0.077(7) 0.018(5) 0.039(5) 0.032(4)
C11 0.050(4) 0.049(4) 0.082(6) -0.013(4) -0.015(4) 0.026(4)
C12 0.061(5) 0.037(4) 0.092(6) -0.001(4) 0.020(4) 0.012(4)
C13 0.063(5) 0.028(4) 0.079(6) -0.010(3) 0.028(4) -0.001(3)
N2 0.025(2) 0.041(3) 0.023(3) 0.005(2) -0.002(2) 0.005(2)
C14 0.041(4) 0.056(4) 0.026(4) 0.007(3) 0.004(3) -0.002(3)
C15 0.061(4) 0.038(4) 0.035(4) 0.002(3) 0.000(3) 0.013(3)
C16 0.089(5) 0.037(4) 0.026(4) 0.006(3) -0.011(4) -0.005(4)
C17 0.134(8) 0.040(4) 0.034(4) 0.002(3) 0.020(5) -0.006(5)
C18 0.062(5) 0.084(6) 0.036(5) 0.003(4) 0.021(4) 0.009(4)
C19 0.077(5) 0.065(5) 0.047(5) 0.023(4) 0.038(4) 0.026(4)
C20 0.037(3) 0.023(3) 0.029(3) 0.006(3) -0.004(3) 0.004(2)
C21 0.035(3) 0.030(3) 0.043(4) -0.004(3) -0.001(3) 0.003(3)
C22 0.044(4) 0.045(4) 0.057(5) -0.007(3) 0.000(3) -0.011(3)
C23 0.055(4) 0.044(4) 0.040(4) -0.004(3) -0.004(3) -0.022(3)
C24 0.079(5) 0.028(4) 0.043(4) -0.011(3) -0.011(4) -0.002(3)
C25 0.041(4) 0.040(4) 0.032(4) -0.003(3) -0.006(3) 0.015(3)
P2 0.0281(7) 0.0263(8) 0.0264(8) -0.0010(6) 0.0032(7) -0.0021(6)
C26 0.034(3) 0.023(3) 0.053(5) 0.003(3) 0.010(3) 0.003(2)
C27 0.052(3) 0.027(3) 0.071(4) -0.002(4) 0.004(5) 0.005(3)
C28 0.049(4) 0.031(4) 0.050(4) 0.008(3) -0.020(3) 0.003(3)
C29 0.048(8) 0.041(9) 0.043(8) -0.019(6) 0.000(7) -0.002(7)
C30 0.110(13) 0.093(14) 0.029(7) -0.026(7) 0.021(8) -0.018(10)
C31 0.047(8) 0.091(19) 0.066(15) -0.052(13) -0.008(7) 0.009(8)
C29' 0.051(13) 0.075(18) 0.037(10) -0.007(11) 0.005(10) -0.017(12)
C30' 0.094(13) 0.057(14) 0.022(9) 0.001(9) 0.022(10) 0.020(10)
C31' 0.092(17) 0.038(15) 0.055(15) -0.010(11) -0.019(14) -0.012(14)
C32 0.043(4) 0.049(4) 0.082(7) 0.017(3) 0.011(4) -0.022(3)
C33 0.041(7) 0.077(8) 0.018(10) 0.003(5) 0.001(5) -0.026(5)
C34 0.023(3) 0.075(4) 0.049(4) 0.010(4) 0.016(3) -0.010(3)
C33' 0.056(10) 0.063(8) 0.043(11) 0.016(6) 0.023(8) -0.031(6)
N3 0.017(2) 0.029(3) 0.027(3) 0.004(2) 0.0021(19) 0.0032(19)
C35 0.028(3) 0.031(3) 0.029(3) 0.003(3) 0.000(3) 0.009(2)
C36 0.041(4) 0.035(4) 0.036(4) 0.012(3) 0.002(3) 0.005(3)
C37 0.034(3) 0.041(4) 0.040(4) 0.014(3) 0.001(3) -0.007(3)
C38 0.022(3) 0.046(4) 0.048(4) 0.013(3) 0.002(3) 0.002(3)
C39 0.022(3) 0.034(3) 0.038(4) 0.012(3) 0.005(3) 0.005(3)
B1 0.021(3) 0.034(3) 0.025(4) 0.001(3) 0.000(3) 0.000(2)
C40 0.025(3) 0.041(4) 0.027(4) 0.004(3) -0.006(3) -0.006(3)
C41 0.030(3) 0.033(3) 0.046(4) 0.001(3) -0.004(3) -0.003(3)
C42 0.053(4) 0.039(4) 0.066(6) 0.013(4) -0.016(4) -0.005(3)
C43 0.057(4) 0.056(5) 0.058(5) 0.034(4) -0.021(4) -0.026(4)
C44 0.041(4) 0.058(5) 0.034(4) 0.014(3) -0.011(3) -0.024(3)
C45 0.034(3) 0.050(4) 0.034(4) 0.004(3) -0.002(3) -0.011(3)
C46 0.029(3) 0.030(3) 0.021(3) 0.004(2) -0.001(2) -0.002(2)
C47 0.035(3) 0.036(4) 0.043(4) 0.001(3) 0.001(3) 0.001(3)
C48 0.027(3) 0.066(5) 0.042(4) -0.005(3) -0.005(3) -0.008(3)
C49 0.023(3) 0.070(5) 0.054(5) 0.012(4) 0.003(3) 0.005(3)
C50 0.026(3) 0.050(4) 0.067(6) -0.001(3) 0.005(3) 0.005(3)
C51 0.037(3) 0.034(3) 0.054(5) -0.008(3) 0.015(4) -0.003(2)
C52 0.020(2) 0.032(3) 0.024(4) -0.005(3) 0.007(3) 0.000(2)
C53 0.035(3) 0.045(4) 0.034(4) -0.002(3) -0.001(3) -0.009(3)
C54 0.040(3) 0.042(4) 0.056(6) 0.006(3) 0.004(3) -0.009(3)
C55 0.029(3) 0.048(4) 0.052(5) -0.018(3) 0.003(3) -0.013(3)
C56 0.025(3) 0.052(4) 0.042(4) -0.016(3) -0.001(3) -0.004(3)
C57 0.025(3) 0.037(3) 0.035(4) -0.007(3) 0.002(3) 0.004(3)
C58 0.025(3) 0.024(3) 0.026(3) 0.002(2) -0.009(3) 0.000(2)
C59 0.030(3) 0.044(4) 0.033(4) -0.001(3) -0.002(3) 0.006(3)
C60 0.028(3) 0.046(4) 0.047(4) 0.000(3) 0.008(3) 0.013(3)
C61 0.044(4) 0.040(4) 0.036(4) -0.004(3) 0.012(3) 0.009(3)
C62 0.035(3) 0.059(4) 0.028(4) 0.001(3) 0.003(3) 0.000(3)
C63 0.021(3) 0.033(3) 0.037(4) -0.002(3) -0.001(3) 0.005(2)
C64 0.064(5) 0.050(4) 0.083(6) 0.003(4) -0.011(5) -0.002(4)
Cl1 0.146(2) 0.0624(13) 0.099(2) -0.0258(13) -0.0036(18) -0.0118(14)
Cl2 0.0695(14) 0.135(2) 0.108(2) 0.0636(18) -0.0068(14) 0.0009(15)
C65 0.103(8) 0.113(8) 0.074(7) 0.002(6) 0.002(6) 0.025(6)
Cl3 0.126(2) 0.133(2) 0.0851(19) 0.0221(17) 0.0172(17) 0.060(2)
Cl4 0.164(3) 0.198(4) 0.117(3) 0.077(3) 0.078(2) 0.116(3)

loop_
_atom_type_symbol
_atom_type_description
_atom_type_scat_dispersion_real
_atom_type_scat_dispersion_imag
_atom_type_scat_source
C C 0.0033 0.0016 'International Tables Vol C Tables 4.2.6.8 and 6.1.1.4'
H H 0.0000 0.0000 'International Tables Vol C Tables 4.2.6.8 and 6.1.1.4'
B B 0.0013 0.0007 'International Tables Vol C Tables 4.2.6.8 and 6.1.1.4'
N N 0.0061 0.0033 'International Tables Vol C Tables 4.2.6.8 and 6.1.1.4'
Cl Cl 0.1484 0.1585 'International Tables Vol C Tables 4.2.6.8 and 6.1.1.4'
P P 0.1023 0.0942 'International Tables Vol C Tables 4.2.6.8 and 6.1.1.4'
Pd Pd -0.9988 1.0072 'International Tables Vol C Tables 4.2.6.8 and 6.1.1.4'

loop_
_geom_angle_atom_site_label_1
_geom_angle_atom_site_label_2
_geom_angle_atom_site_label_3
_geom_angle
C33 Pd1 C33' 29.7(5)
C33 Pd1 C34 36.4(3)
C33' Pd1 C34 37.9(4)
C33 Pd1 C32 36.3(4)
C33' Pd1 C32 34.2(4)
C34 Pd1 C32 66.8(3)
C33 Pd1 P2 139.2(3)
C33' Pd1 P2 139.6(4)
C34 Pd1 P2 175.6(2)
C32 Pd1 P2 109.5(2)
C33 Pd1 P1 140.2(4)
C33' Pd1 P1 143.1(4)
C34 Pd1 P1 109.8(2)
C32 Pd1 P1 176.41(19)
P2 Pd1 P1 73.89(5)
N3 C1 P1 129.8(4)
N3 C1 P2 128.2(4)
P1 C1 P2 102.0(3)
N2 P1 N1 105.6(2)
N2 P1 C1 113.4(2)
N1 P1 C1 108.6(2)
N2 P1 Pd1 116.78(17)
N1 P1 Pd1 119.91(16)
C1 P1 Pd1 91.95(19)
C2 N1 C8 122.5(4)
C2 N1 P1 112.6(4)
C8 N1 P1 120.3(4)
N1 C2 C7 115.2(5)
N1 C2 C3 116.2(5)
C7 C2 C3 109.9(6)
C2 C3 C4 111.2(7)
C5 C4 C3 113.2(8)
C6 C5 C4 109.8(7)
C5 C6 C7 111.7(7)
C2 C7 C6 110.6(7)
N1 C8 C9 117.0(5)
N1 C8 C13 112.1(5)
C9 C8 C13 109.6(5)
C8 C9 C10 109.5(6)
C11 C10 C9 110.8(6)
C12 C11 C10 110.2(6)
C11 C12 C13 111.3(6)
C8 C13 C12 109.8(6)
C14 N2 C20 122.3(5)
C14 N2 P1 117.4(4)
C20 N2 P1 119.6(4)
C15 C14 N2 116.5(5)
C15 C14 C19 113.5(6)
N2 C14 C19 115.2(5)
C14 C15 C16 111.2(6)
C17 C16 C15 111.8(6)
C16 C17 C18 112.3(6)
C17 C18 C19 113.5(7)
C14 C19 C18 111.1(6)
N2 C20 C25 115.5(5)
N2 C20 C21 113.9(4)
C25 C20 C21 108.7(5)
C22 C21 C20 111.0(5)
C23 C22 C21 110.2(5)
C24 C23 C22 110.8(5)
C23 C24 C25 111.4(5)
C20 C25 C24 111.2(5)
C1 P2 C26 114.6(2)
C1 P2 C29' 106.6(12)
C26 P2 C29' 110.3(11)
C1 P2 C29 116.0(7)
C26 P2 C29 97.7(7)
C29' P2 C29 12.9(17)
C1 P2 Pd1 92.11(18)
C26 P2 Pd1 117.3(2)
C29' P2 Pd1 114.5(7)
C29 P2 Pd1 120.5(5)
C28 C26 C27 109.1(6)
C28 C26 P2 111.8(4)
C27 C26 P2 110.9(4)
C31 C29 C30 107.1(17)
C31 C29 P2 108.9(16)
C30 C29 P2 112.4(12)
C31' C29' C30' 112(2)
C31' C29' P2 115(3)
C30' C29' P2 115(2)
C33' C32 C33 49.4(9)
C33' C32 Pd1 71.3(6)
C33 C32 Pd1 69.0(6)
C32 C33 C34 127.0(10)
C32 C33 Pd1 74.7(6)
C34 C33 Pd1 74.5(5)
C33 C34 C33' 46.8(8)
C33 C34 Pd1 69.1(5)
C33' C34 Pd1 69.7(5)
C32 C33' C34 127.5(13)
C32 C33' Pd1 74.5(6)
C34 C33' Pd1 72.4(5)
C35 N3 C39 117.4(5)
C35 N3 C1 122.0(4)
C39 N3 C1 120.6(4)
N3 C35 C36 123.2(5)
C35 C36 C37 119.1(5)
C38 C37 C36 118.5(6)
C39 C38 C37 120.3(5)
N3 C39 C38 121.5(5)
C40 B1 C58 112.9(4)
C40 B1 C46 106.1(4)
C58 B1 C46 110.2(4)
C40 B1 C52 112.0(4)
C58 B1 C52 103.9(4)
C46 B1 C52 111.9(4)
C41 C40 C45 115.0(6)
C41 C40 B1 124.6(5)
C45 C40 B1 120.0(5)
C40 C41 C42 123.2(6)
C43 C42 C41 119.6(7)
C44 C43 C42 119.0(6)
C43 C44 C45 121.1(7)
C44 C45 C40 122.1(6)
C51 C46 C47 115.1(5)
C51 C46 B1 126.0(5)
C47 C46 B1 118.8(5)
C48 C47 C46 123.2(6)
C49 C48 C47 119.7(6)
C48 C49 C50 119.1(6)
C51 C50 C49 120.1(6)
C50 C51 C46 122.8(6)
C57 C52 C53 115.6(5)
C57 C52 B1 125.7(5)
C53 C52 B1 118.6(5)
C52 C53 C54 122.8(6)
C55 C54 C53 120.1(6)
C54 C55 C56 118.9(6)
C57 C56 C55 119.6(6)
C52 C57 C56 123.0(6)
C59 C58 C63 114.4(5)
C59 C58 B1 121.3(5)
C63 C58 B1 124.2(5)
C60 C59 C58 123.2(6)
C61 C60 C59 120.0(6)
C60 C61 C62 119.0(6)
C63 C62 C61 120.6(6)
C62 C63 C58 122.7(5)
Cl1 C64 Cl2 111.4(4)
Cl4 C65 Cl3 116.0(6)

loop_
_geom_bond_atom_site_label_1
_geom_bond_atom_site_label_2
_geom_bond_distance
Pd1 C33 2.139(11)
Pd1 C33' 2.172(12)
Pd1 C34 2.207(6)
Pd1 C32 2.210(6)
Pd1 P2 2.2862(15)
Pd1 P1 2.2969(15)
C1 N3 1.424(7)
C1 P1 1.769(5)
C1 P2 1.776(6)
P1 N2 1.684(5)
P1 N1 1.716(4)
N1 C2 1.484(7)
N1 C8 1.487(7)
C2 C7 1.502(10)
C2 C3 1.504(9)
C3 C4 1.533(12)
C4 C5 1.491(12)
C5 C6 1.482(11)
C6 C7 1.529(10)
C8 C9 1.511(8)
C8 C13 1.513(9)
C9 C10 1.547(10)
C10 C11 1.505(10)
C11 C12 1.495(10)
C12 C13 1.548(9)
N2 C14 1.486(7)
N2 C20 1.487(7)
C14 C15 1.480(9)
C14 C19 1.505(9)
C15 C16 1.544(9)
C16 C17 1.490(10)
C17 C18 1.490(11)
C18 C19 1.537(10)
C20 C25 1.514(8)
C20 C21 1.543(8)
C21 C22 1.536(8)
C22 C23 1.528(9)
C23 C24 1.517(9)
C24 C25 1.537(9)
P2 C26 1.834(6)
P2 C29' 1.85(3)
P2 C29 1.867(16)
C26 C28 1.516(8)
C26 C27 1.544(7)
C29 C31 1.517(15)
C29 C30 1.539(16)
C29' C31' 1.512(17)
C29' C30' 1.529(17)
C32 C33' 1.289(14)
C32 C33 1.356(13)
C33 C34 1.361(13)
C34 C33' 1.421(15)
N3 C35 1.346(7)
N3 C39 1.364(7)
C35 C36 1.366(8)
C36 C37 1.379(8)
C37 C38 1.374(8)
C38 C39 1.369(8)
B1 C40 1.641(8)
B1 C58 1.646(8)
B1 C46 1.649(8)
B1 C52 1.666(8)
C40 C41 1.385(8)
C40 C45 1.408(8)
C41 C42 1.395(9)
C42 C43 1.387(11)
C43 C44 1.358(10)
C44 C45 1.387(9)
C46 C51 1.388(8)
C46 C47 1.392(8)
C47 C48 1.378(8)
C48 C49 1.371(9)
C49 C50 1.383(9)
C50 C51 1.373(8)
C52 C57 1.388(8)
C52 C53 1.390(8)
C53 C54 1.398(8)
C54 C55 1.371(9)
C55 C56 1.397(9)
C56 C57 1.392(8)
C58 C59 1.405(8)
C58 C63 1.407(8)
C59 C60 1.379(8)
C60 C61 1.374(9)
C61 C62 1.378(8)
C62 C63 1.374(8)
C64 Cl1 1.723(9)
C64 Cl2 1.738(9)
C65 Cl4 1.648(10)
C65 Cl3 1.727(10)
